data_2225531
loop_
_publ_author_name
'Yong, Li'

_publ_section_title
;
 <i>catena</i>-Poly[[[bis(2,2'-bipyridine)manganese(II)]-\m~4~-3,3'-sulfanediyldipropionato]
 bis(perchlorate)]
;
_journal_coeditor_code FI2094
_journal_issue 4
_journal_name_full 'Acta Crystallographica Section E'
_journal_page_first m380
_journal_paper_doi 10.1107/S1600536810008123
_journal_volume 66
_journal_year 2010
_chemical_formula_iupac '[Mn2 (C6 H8 O4 S) (C10 H8 N2)4] (Cl O4)2'
_chemical_formula_moiety 'C46 H40 Mn2 N8 O4 S 2+, 2(Cl O4 -)'
_chemical_formula_sum 'C46 H40 Cl2 Mn2 N8 O12 S'
_chemical_formula_weight 1109.70
_chemical_name_systematic
;
<i>catena</i>-Poly[[[bis[bis(2,2'-bipyridine)manganese(II)]-\m~4~-3,3'-
sulfanediyldipropionato] bis(perchlorate)]
;
_space_group_IT_number 2
_symmetry_cell_setting triclinic
_symmetry_space_group_name_Hall '-P 1'
_symmetry_space_group_name_H-M 'P -1'
_audit_creation_method SHELXL97
_cell_angle_alpha 102.611(2)
_cell_angle_beta 93.213(3)
_cell_angle_gamma 93.556(3)
_cell_formula_units_Z 2
_cell_length_a 12.031(2)
_cell_length_b 13.550(2)
_cell_length_c 15.653(3)
_cell_measurement_reflns_used 4396
_cell_measurement_temperature 294(2)
_cell_measurement_theta_max 25.85
_cell_measurement_theta_min 2.49
_cell_volume 2479.0(7)
_computing_cell_refinement 'SAINT (Bruker, 2007)'
_computing_data_collection 'SMART (Bruker, 2007)'
_computing_data_reduction 'SAINT (Bruker, 2007)'
_computing_molecular_graphics 'SHELXL97 (Sheldrick, 2008)'
_computing_publication_material 'SHELXTL (Sheldrick, 2008) and local programs'
_computing_structure_refinement 'SHELXL97 (Sheldrick, 2008)'
_computing_structure_solution 'SHELXS97 (Sheldrick, 2008)'
_diffrn_ambient_temperature 294(2)
_diffrn_measured_fraction_theta_full 0.993
_diffrn_measured_fraction_theta_max 0.993
_diffrn_measurement_device_type 'Bruker SMART CCD area-detector'
_diffrn_measurement_method 'phi and omega scans'
_diffrn_radiation_monochromator graphite
_diffrn_radiation_source 'fine-focus sealed tube'
_diffrn_radiation_type MoK\a
_diffrn_radiation_wavelength 0.71073
_diffrn_reflns_av_R_equivalents 0.021
_diffrn_reflns_av_sigmaI/netI 0.047
_diffrn_reflns_limit_h_max 14
_diffrn_reflns_limit_h_min -8
_diffrn_reflns_limit_k_max 14
_diffrn_reflns_limit_k_min -16
_diffrn_reflns_limit_l_max 18
_diffrn_reflns_limit_l_min -17
_diffrn_reflns_number 12678
_diffrn_reflns_theta_full 25.01
_diffrn_reflns_theta_max 25.01
_diffrn_reflns_theta_min 1.34
_exptl_absorpt_coefficient_mu 0.728
_exptl_absorpt_correction_T_max 0.988
_exptl_absorpt_correction_T_min 0.841
_exptl_absorpt_correction_type multi-scan
_exptl_absorpt_process_details '(SADABS; Sheldrick, 1996)'
_exptl_crystal_colour yellow
_exptl_crystal_density_diffrn 1.487
_exptl_crystal_density_method 'not measured'
_exptl_crystal_description block
_exptl_crystal_F_000 1136
_exptl_crystal_size_max 0.22
_exptl_crystal_size_mid 0.16
_exptl_crystal_size_min 0.10
_refine_diff_density_max 0.534
_refine_diff_density_min -0.374
_refine_ls_extinction_method none
_refine_ls_goodness_of_fit_ref 1.02
_refine_ls_hydrogen_treatment constr
_refine_ls_matrix_type full
_refine_ls_number_parameters 640
_refine_ls_number_reflns 8690
_refine_ls_number_restraints 0
_refine_ls_restrained_S_all 1.02
_refine_ls_R_factor_all 0.074
_refine_ls_R_factor_gt 0.043
_refine_ls_shift/su_max 0.001
_refine_ls_shift/su_mean 0.000
_refine_ls_structure_factor_coef Fsqd
_refine_ls_weighting_details 'calc w=1/[\s^2^(Fo^2^)+(0.0476P)^2^+1.3954P] where P=(Fo^2^+2Fc^2^)/3'
_refine_ls_weighting_scheme calc
_refine_ls_wR_factor_gt 0.097
_refine_ls_wR_factor_ref 0.116
_reflns_number_gt 5935
_reflns_number_total 8690
_reflns_threshold_expression I>2\s(I)
_cod_data_source_file fi2094.cif
_cod_data_source_block I
_cod_original_cell_volume 2479.2(7)
_cod_database_code 2225531
_cod_database_fobs_code 2225531

loop_
_symmetry_equiv_pos_as_xyz
'x, y, z'
'-x, -y, -z'

loop_
_atom_site_type_symbol
_atom_site_label
_atom_site_fract_x
_atom_site_fract_y
_atom_site_fract_z
_atom_site_U_iso_or_equiv
_atom_site_adp_type
_atom_site_calc_flag
_atom_site_refinement_flags
_atom_site_occupancy
_atom_site_disorder_assembly
_atom_site_disorder_group
Mn Mn1 0.00691(4) 0.18036(4) 0.04401(3) 0.04195(14) Uani d . 1 . .
Mn Mn2 0.44247(4) 0.13551(4) 0.60030(3) 0.04089(14) Uani d . 1 . .
S S1 0.01371(9) 0.00873(11) 0.36605(7) 0.0797(4) Uani d . 1 . .
O O1 -0.09407(19) 0.05450(17) 0.06451(15) 0.0516(6) Uani d . 1 . .
O O2 -0.0797(2) -0.10541(18) 0.07046(15) 0.0576(6) Uani d . 1 . .
O O3 0.3690(2) 0.00206(17) 0.51458(15) 0.0538(6) Uani d . 1 . .
O O4 0.3952(2) -0.08857(19) 0.38353(16) 0.0603(7) Uani d . 1 . .
N N1 -0.1243(2) 0.2224(2) -0.04545(17) 0.0447(7) Uani d . 1 . .
N N2 0.0733(2) 0.3260(2) 0.00598(18) 0.0482(7) Uani d . 1 . .
N N3 -0.0269(2) 0.2710(2) 0.17757(17) 0.0470(7) Uani d . 1 . .
N N4 0.1538(2) 0.1728(2) 0.13582(18) 0.0494(7) Uani d . 1 . .
N N5 0.2905(2) 0.2255(2) 0.58200(19) 0.0537(8) Uani d . 1 . .
N N6 0.4855(2) 0.2419(2) 0.51181(17) 0.0474(7) Uani d . 1 . .
N N7 0.4777(2) 0.2644(2) 0.72353(17) 0.0462(7) Uani d . 1 . .
N N8 0.3891(2) 0.0761(2) 0.71663(18) 0.0495(7) Uani d . 1 . .
C C1 -0.2205(3) 0.1664(3) -0.0711(2) 0.0548(9) Uani d . 1 . .
C C2 -0.2844(3) 0.1696(3) -0.1456(3) 0.0624(10) Uani d . 1 . .
C C3 -0.2485(4) 0.2349(3) -0.1955(3) 0.0672(11) Uani d . 1 . .
C C4 -0.1508(3) 0.2953(3) -0.1695(2) 0.0579(10) Uani d . 1 . .
C C5 -0.0893(3) 0.2875(2) -0.0941(2) 0.0437(8) Uani d . 1 . .
C C6 0.0169(3) 0.3484(2) -0.0628(2) 0.0455(8) Uani d . 1 . .
C C7 0.0578(4) 0.4254(3) -0.1006(3) 0.0668(11) Uani d . 1 . .
C C8 0.1570(4) 0.4800(3) -0.0660(3) 0.0820(14) Uani d . 1 . .
C C9 0.2121(4) 0.4584(3) 0.0051(3) 0.0768(13) Uani d . 1 . .
C C10 0.1686(3) 0.3801(3) 0.0388(3) 0.0626(10) Uani d . 1 . .
C C11 -0.1235(3) 0.3113(3) 0.1952(2) 0.0567(9) Uani d . 1 . .
C C12 -0.1491(4) 0.3540(3) 0.2788(3) 0.0703(11) Uani d . 1 . .
C C13 -0.0740(4) 0.3528(3) 0.3471(3) 0.0794(13) Uani d . 1 . .
C C14 0.0255(4) 0.3107(3) 0.3300(2) 0.0700(12) Uani d . 1 . .
C C15 0.0481(3) 0.2711(2) 0.2442(2) 0.0485(8) Uani d . 1 . .
C C16 0.1523(3) 0.2232(3) 0.2196(2) 0.0502(9) Uani d . 1 . .
C C17 0.2448(4) 0.2287(4) 0.2772(3) 0.0803(13) Uani d . 1 . .
C C18 0.3369(4) 0.1801(4) 0.2501(3) 0.0860(14) Uani d . 1 . .
C C19 0.3375(3) 0.1271(3) 0.1658(3) 0.0691(11) Uani d . 1 . .
C C20 0.2449(3) 0.1260(3) 0.1106(3) 0.0602(10) Uani d . 1 . .
C C21 -0.0823(3) -0.0139(3) 0.1054(2) 0.0412(8) Uani d . 1 . .
C C22 -0.0775(3) 0.0126(3) 0.2050(2) 0.0553(9) Uani d . 1 . .
C C23 0.0177(3) -0.0257(3) 0.2481(2) 0.0691(11) Uani d . 1 . .
C C24 0.1392(4) -0.0405(4) 0.4038(3) 0.0852(14) Uani d . 1 . .
C C25 0.2439(4) 0.0136(3) 0.3925(3) 0.0745(12) Uani d . 1 . .
C C26 0.3433(3) -0.0280(3) 0.4341(2) 0.0498(9) Uani d . 1 . .
C C27 0.1953(3) 0.2153(3) 0.6200(3) 0.0751(12) Uani d . 1 . .
C C28 0.1122(4) 0.2822(4) 0.6202(4) 0.0940(16) Uani d . 1 . .
C C29 0.1298(5) 0.3605(4) 0.5792(4) 0.0967(17) Uani d . 1 . .
C C30 0.2265(4) 0.3717(3) 0.5399(3) 0.0782(13) Uani d . 1 . .
C C31 0.3061(3) 0.3027(3) 0.5413(2) 0.0525(9) Uani d . 1 . .
C C32 0.4114(3) 0.3080(2) 0.4981(2) 0.0490(9) Uani d . 1 . .
C C33 0.4348(4) 0.3754(3) 0.4449(3) 0.0692(12) Uani d . 1 . .
C C34 0.5352(5) 0.3734(4) 0.4064(3) 0.0834(14) Uani d . 1 . .
C C35 0.6093(4) 0.3076(4) 0.4220(3) 0.0805(13) Uani d . 1 . .
C C36 0.5824(4) 0.2432(3) 0.4752(2) 0.0620(10) Uani d . 1 . .
C C37 0.5167(3) 0.3587(3) 0.7230(2) 0.0566(10) Uani d . 1 . .
C C38 0.5160(4) 0.4381(3) 0.7933(3) 0.0721(12) Uani d . 1 . .
C C39 0.4740(5) 0.4204(3) 0.8676(3) 0.0883(15) Uani d . 1 . .
C C40 0.4348(4) 0.3239(3) 0.8707(2) 0.0753(13) Uani d . 1 . .
C C41 0.4382(3) 0.2461(3) 0.7976(2) 0.0489(8) Uani d . 1 . .
C C42 0.4041(3) 0.1390(3) 0.7961(2) 0.0469(8) Uani d . 1 . .
C C43 0.3942(3) 0.1036(3) 0.8722(2) 0.0603(10) Uani d . 1 . .
C C44 0.3718(3) 0.0017(3) 0.8659(3) 0.0687(11) Uani d . 1 . .
C C45 0.3576(3) -0.0629(3) 0.7856(3) 0.0675(11) Uani d . 1 . .
C C46 0.3654(3) -0.0226(3) 0.7124(3) 0.0628(10) Uani d . 1 . .
Cl Cl1 0.55665(8) 0.29282(7) 0.09891(6) 0.0576(2) Uani d . 1 . .
Cl Cl2 0.81938(9) 0.43090(8) 0.63234(7) 0.0635(3) Uani d . 1 . .
O O5 0.4477(2) 0.3230(2) 0.08365(18) 0.0736(8) Uani d . 1 . .
O O6 0.5608(3) 0.1882(2) 0.0577(2) 0.0859(9) Uani d . 1 . .
O O7 0.6353(3) 0.3516(2) 0.0625(2) 0.0992(11) Uani d . 1 . .
O O8 0.5816(3) 0.3050(3) 0.19051(19) 0.0975(10) Uani d . 1 . .
O O9 0.7915(4) 0.3273(3) 0.6220(3) 0.1298(16) Uani d . 1 . .
O O10 0.8648(3) 0.4539(3) 0.5569(2) 0.0994(11) Uani d . 1 . .
O O11 0.9012(3) 0.4606(3) 0.7031(2) 0.1141(13) Uani d . 1 . .
O O12 0.7260(4) 0.4848(4) 0.6470(3) 0.1559(19) Uani d . 1 . .
H H1 -0.2455 0.1229 -0.0366 0.066 Uiso calc R 1 . .
H H2 -0.3504 0.1286 -0.1617 0.075 Uiso calc R 1 . .
H H3 -0.2897 0.2384 -0.2467 0.081 Uiso calc R 1 . .
H H4 -0.1264 0.3410 -0.2022 0.069 Uiso calc R 1 . .
H H7 0.0189 0.4401 -0.1487 0.080 Uiso calc R 1 . .
H H8 0.1859 0.5313 -0.0913 0.098 Uiso calc R 1 . .
H H9 0.2777 0.4959 0.0303 0.092 Uiso calc R 1 . .
H H10 0.2072 0.3641 0.0866 0.075 Uiso calc R 1 . .
H H11 -0.1757 0.3105 0.1489 0.068 Uiso calc R 1 . .
H H12 -0.2165 0.3832 0.2887 0.084 Uiso calc R 1 . .
H H13 -0.0899 0.3802 0.4046 0.095 Uiso calc R 1 . .
H H14 0.0774 0.3088 0.3758 0.084 Uiso calc R 1 . .
H H17 0.2443 0.2656 0.3347 0.096 Uiso calc R 1 . .
H H18 0.3989 0.1832 0.2891 0.103 Uiso calc R 1 . .
H H19 0.3989 0.0926 0.1462 0.083 Uiso calc R 1 . .
H H20 0.2454 0.0908 0.0525 0.072 Uiso calc R 1 . .
H H22A -0.0738 0.0858 0.2249 0.066 Uiso calc R 1 . .
H H22B -0.1462 -0.0146 0.2238 0.066 Uiso calc R 1 . .
H H23A 0.0870 0.0025 0.2312 0.083 Uiso calc R 1 . .
H H23B 0.0150 -0.0989 0.2289 0.083 Uiso calc R 1 . .
H H24A 0.1354 -0.0397 0.4657 0.102 Uiso calc R 1 . .
H H24B 0.1404 -0.1107 0.3729 0.102 Uiso calc R 1 . .
H H25A 0.2417 0.0850 0.4192 0.089 Uiso calc R 1 . .
H H25B 0.2528 0.0072 0.3304 0.089 Uiso calc R 1 . .
H H27 0.1841 0.1615 0.6474 0.090 Uiso calc R 1 . .
H H28 0.0466 0.2738 0.6474 0.113 Uiso calc R 1 . .
H H29 0.0755 0.4063 0.5781 0.116 Uiso calc R 1 . .
H H30 0.2389 0.4253 0.5124 0.094 Uiso calc R 1 . .
H H33 0.3835 0.4212 0.4353 0.083 Uiso calc R 1 . .
H H34 0.5518 0.4173 0.3700 0.100 Uiso calc R 1 . .
H H35 0.6777 0.3059 0.3969 0.097 Uiso calc R 1 . .
H H36 0.6341 0.1984 0.4863 0.074 Uiso calc R 1 . .
H H37 0.5456 0.3708 0.6720 0.068 Uiso calc R 1 . .
H H38 0.5437 0.5029 0.7905 0.086 Uiso calc R 1 . .
H H39 0.4717 0.4734 0.9164 0.106 Uiso calc R 1 . .
H H40 0.4062 0.3111 0.9215 0.090 Uiso calc R 1 . .
H H43 0.4027 0.1483 0.9269 0.072 Uiso calc R 1 . .
H H44 0.3664 -0.0233 0.9164 0.082 Uiso calc R 1 . .
H H45 0.3430 -0.1322 0.7803 0.081 Uiso calc R 1 . .
H H46 0.3536 -0.0662 0.6574 0.075 Uiso calc R 1 . .

loop_
_atom_site_aniso_label
_atom_site_aniso_U_11
_atom_site_aniso_U_22
_atom_site_aniso_U_33
_atom_site_aniso_U_12
_atom_site_aniso_U_13
_atom_site_aniso_U_23
Mn1 0.0505(3) 0.0440(3) 0.0341(3) 0.0046(2) -0.0015(2) 0.0154(2)
Mn2 0.0471(3) 0.0407(3) 0.0359(3) 0.0090(2) 0.0018(2) 0.0095(2)
S1 0.0524(6) 0.1455(11) 0.0467(6) 0.0309(7) -0.0036(5) 0.0284(6)
O1 0.0569(15) 0.0507(14) 0.0521(14) -0.0007(11) -0.0048(12) 0.0256(11)
O2 0.0825(18) 0.0493(15) 0.0449(14) 0.0089(13) 0.0167(13) 0.0149(11)
O3 0.0597(16) 0.0482(14) 0.0497(15) 0.0045(12) -0.0011(12) 0.0039(11)
O4 0.0553(15) 0.0653(16) 0.0523(15) 0.0215(13) -0.0083(13) -0.0054(13)
N1 0.0469(17) 0.0489(16) 0.0429(15) 0.0033(13) -0.0004(13) 0.0213(13)
N2 0.0480(17) 0.0450(16) 0.0534(17) -0.0030(13) -0.0016(14) 0.0181(13)
N3 0.0536(18) 0.0454(16) 0.0424(16) 0.0039(14) 0.0022(14) 0.0110(13)
N4 0.0513(18) 0.0564(18) 0.0421(16) 0.0086(14) -0.0009(14) 0.0143(14)
N5 0.0507(19) 0.0496(18) 0.0605(19) 0.0115(14) 0.0005(15) 0.0104(15)
N6 0.0583(19) 0.0474(17) 0.0388(15) 0.0097(14) 0.0016(14) 0.0132(13)
N7 0.0552(18) 0.0423(16) 0.0392(15) 0.0055(14) 0.0002(13) 0.0056(12)
N8 0.0599(19) 0.0438(17) 0.0477(17) 0.0105(14) 0.0107(14) 0.0133(13)
C1 0.047(2) 0.062(2) 0.059(2) -0.0033(18) 0.0004(18) 0.0237(18)
C2 0.042(2) 0.071(3) 0.074(3) 0.0016(19) -0.014(2) 0.021(2)
C3 0.068(3) 0.080(3) 0.058(2) 0.018(2) -0.013(2) 0.026(2)
C4 0.065(3) 0.061(2) 0.055(2) 0.009(2) -0.005(2) 0.0289(19)
C5 0.050(2) 0.0434(19) 0.0409(18) 0.0112(16) 0.0050(16) 0.0137(15)
C6 0.054(2) 0.0404(19) 0.0476(19) 0.0088(16) 0.0075(17) 0.0189(15)
C7 0.072(3) 0.066(3) 0.074(3) 0.001(2) 0.004(2) 0.043(2)
C8 0.081(3) 0.066(3) 0.111(4) -0.010(2) 0.012(3) 0.049(3)
C9 0.064(3) 0.060(3) 0.104(4) -0.017(2) -0.001(3) 0.021(2)
C10 0.061(3) 0.058(2) 0.069(3) -0.004(2) -0.009(2) 0.020(2)
C11 0.060(2) 0.057(2) 0.055(2) 0.0036(19) 0.0045(19) 0.0151(18)
C12 0.073(3) 0.069(3) 0.067(3) 0.006(2) 0.022(2) 0.008(2)
C13 0.094(4) 0.084(3) 0.051(3) -0.002(3) 0.019(3) -0.007(2)
C14 0.083(3) 0.080(3) 0.039(2) -0.005(2) -0.004(2) 0.0007(19)
C15 0.058(2) 0.0433(19) 0.0418(19) -0.0076(17) -0.0034(17) 0.0088(15)
C16 0.054(2) 0.050(2) 0.045(2) -0.0064(17) -0.0103(17) 0.0141(16)
C17 0.070(3) 0.099(3) 0.059(3) 0.003(3) -0.024(2) -0.003(2)
C18 0.058(3) 0.108(4) 0.085(3) 0.002(3) -0.029(3) 0.016(3)
C19 0.043(2) 0.079(3) 0.088(3) 0.006(2) 0.002(2) 0.026(2)
C20 0.057(2) 0.072(3) 0.056(2) 0.012(2) 0.004(2) 0.0209(19)
C21 0.0364(18) 0.048(2) 0.0421(18) 0.0022(15) -0.0001(15) 0.0174(16)
C22 0.063(2) 0.059(2) 0.045(2) 0.0128(19) -0.0052(18) 0.0156(17)
C23 0.065(3) 0.094(3) 0.051(2) 0.028(2) 0.003(2) 0.018(2)
C24 0.059(3) 0.118(4) 0.089(3) 0.002(3) -0.010(2) 0.049(3)
C25 0.069(3) 0.068(3) 0.083(3) 0.017(2) -0.014(2) 0.012(2)
C26 0.043(2) 0.045(2) 0.058(2) 0.0043(16) -0.0125(18) 0.0069(17)
C27 0.055(3) 0.078(3) 0.093(3) 0.013(2) 0.011(2) 0.019(2)
C28 0.052(3) 0.110(4) 0.120(4) 0.026(3) 0.016(3) 0.016(3)
C29 0.075(4) 0.084(4) 0.127(5) 0.042(3) -0.011(3) 0.010(3)
C30 0.079(3) 0.067(3) 0.086(3) 0.028(2) -0.019(3) 0.012(2)
C31 0.063(2) 0.041(2) 0.049(2) 0.0140(17) -0.0169(18) 0.0025(16)
C32 0.069(2) 0.0375(18) 0.0372(18) 0.0042(17) -0.0123(18) 0.0048(14)
C33 0.097(3) 0.054(2) 0.058(2) 0.002(2) -0.022(2) 0.0227(19)
C34 0.120(4) 0.071(3) 0.064(3) -0.018(3) 0.006(3) 0.031(2)
C35 0.096(4) 0.078(3) 0.074(3) -0.002(3) 0.027(3) 0.028(2)
C36 0.071(3) 0.062(2) 0.055(2) 0.007(2) 0.013(2) 0.0138(19)
C37 0.073(3) 0.050(2) 0.045(2) -0.0017(19) -0.0005(19) 0.0091(17)
C38 0.107(4) 0.047(2) 0.055(2) -0.003(2) -0.005(2) 0.0029(19)
C39 0.140(5) 0.059(3) 0.055(3) 0.007(3) 0.001(3) -0.009(2)
C40 0.117(4) 0.069(3) 0.039(2) 0.016(3) 0.014(2) 0.0070(19)
C41 0.055(2) 0.055(2) 0.0376(19) 0.0147(17) 0.0028(16) 0.0105(16)
C42 0.046(2) 0.055(2) 0.0430(19) 0.0115(16) 0.0055(16) 0.0165(16)
C43 0.064(3) 0.076(3) 0.048(2) 0.009(2) 0.0099(19) 0.0256(19)
C44 0.066(3) 0.087(3) 0.068(3) 0.018(2) 0.015(2) 0.045(3)
C45 0.071(3) 0.057(2) 0.086(3) 0.011(2) 0.022(2) 0.036(2)
C46 0.079(3) 0.050(2) 0.062(2) 0.009(2) 0.015(2) 0.0160(19)
Cl1 0.0618(6) 0.0534(5) 0.0590(6) 0.0018(5) 0.0008(5) 0.0174(4)
Cl2 0.0642(6) 0.0714(7) 0.0664(6) 0.0117(5) 0.0027(5) 0.0385(5)
O5 0.0632(18) 0.083(2) 0.0770(19) 0.0122(15) -0.0012(15) 0.0215(15)
O6 0.118(3) 0.0532(17) 0.087(2) 0.0144(17) 0.0171(19) 0.0122(15)
O7 0.084(2) 0.085(2) 0.139(3) -0.0133(18) 0.023(2) 0.050(2)
O8 0.114(3) 0.117(3) 0.0557(18) 0.012(2) -0.0214(18) 0.0119(17)
O9 0.187(4) 0.077(2) 0.127(3) -0.024(2) -0.044(3) 0.050(2)
O10 0.122(3) 0.123(3) 0.0678(19) 0.013(2) 0.0204(19) 0.0482(19)
O11 0.132(3) 0.131(3) 0.086(2) -0.034(2) -0.036(2) 0.062(2)
O12 0.118(3) 0.193(5) 0.207(5) 0.093(3) 0.073(3) 0.117(4)

loop_
_atom_type_symbol
_atom_type_description
_atom_type_scat_dispersion_real
_atom_type_scat_dispersion_imag
_atom_type_scat_source
C C 0.0033 0.0016 'International Tables Vol C Tables 4.2.6.8 and 6.1.1.4'
H H 0.0000 0.0000 'International Tables Vol C Tables 4.2.6.8 and 6.1.1.4'
N N 0.0061 0.0033 'International Tables Vol C Tables 4.2.6.8 and 6.1.1.4'
O O 0.0106 0.0060 'International Tables Vol C Tables 4.2.6.8 and 6.1.1.4'
S S 0.1246 0.1234 'International Tables Vol C Tables 4.2.6.8 and 6.1.1.4'
Cl Cl 0.1484 0.1585 'International Tables Vol C Tables 4.2.6.8 and 6.1.1.4'
Mn Mn 0.3368 0.7283 'International Tables Vol C Tables 4.2.6.8 and 6.1.1.4'

loop_
_geom_angle_atom_site_label_1
_geom_angle_atom_site_label_2
_geom_angle_atom_site_label_3
_geom_angle_site_symmetry_1
_geom_angle_site_symmetry_3
_geom_angle
_geom_angle_publ_flag
O2 Mn1 O1 2 . 97.97(9) n
O2 Mn1 N1 2 . 87.09(10) n
O1 Mn1 N1 . . 93.10(9) n
O2 Mn1 N4 2 . 95.09(10) n
O1 Mn1 N4 . . 98.77(9) n
N1 Mn1 N4 . . 167.49(10) n
O2 Mn1 N3 2 . 166.07(11) n
O1 Mn1 N3 . . 90.46(10) n
N1 Mn1 N3 . . 103.58(10) n
N4 Mn1 N3 . . 72.57(10) n
O2 Mn1 N2 2 . 84.63(10) n
O1 Mn1 N2 . . 165.16(9) n
N1 Mn1 N2 . . 72.37(10) n
N4 Mn1 N2 . . 95.54(10) n
N3 Mn1 N2 . . 90.06(10) n
O4 Mn2 O3 2_656 . 98.49(9) n
O4 Mn2 N8 2_656 . 91.21(10) n
O3 Mn2 N8 . . 90.14(10) n
O4 Mn2 N6 2_656 . 96.47(11) n
O3 Mn2 N6 . . 104.81(10) n
N8 Mn2 N6 . . 161.91(10) n
O4 Mn2 N5 2_656 . 165.22(11) n
O3 Mn2 N5 . . 92.96(10) n
N8 Mn2 N5 . . 98.12(11) n
N6 Mn2 N5 . . 71.43(11) n
O4 Mn2 N7 2_656 . 90.41(10) n
O3 Mn2 N7 . . 160.35(10) n
N8 Mn2 N7 . . 72.09(10) n
N6 Mn2 N7 . . 91.45(10) n
N5 Mn2 N7 . . 81.66(10) n
C23 S1 C24 . . 102.7(2) n
C21 O1 Mn1 . . 135.9(2) n
C21 O2 Mn1 . 2 131.8(2) n
C26 O3 Mn2 . . 137.2(2) n
C26 O4 Mn2 . 2_656 130.1(2) n
C1 N1 C5 . . 118.4(3) n
C1 N1 Mn1 . . 122.8(2) n
C5 N1 Mn1 . . 115.7(2) n
C10 N2 C6 . . 119.2(3) n
C10 N2 Mn1 . . 125.3(2) n
C6 N2 Mn1 . . 114.9(2) n
C11 N3 C15 . . 118.8(3) n
C11 N3 Mn1 . . 123.2(2) n
C15 N3 Mn1 . . 117.3(2) n
C20 N4 C16 . . 118.6(3) n
C20 N4 Mn1 . . 123.6(2) n
C16 N4 Mn1 . . 117.7(2) n
C27 N5 C31 . . 118.7(3) n
C27 N5 Mn2 . . 123.7(3) n
C31 N5 Mn2 . . 116.7(2) n
C36 N6 C32 . . 119.0(3) n
C36 N6 Mn2 . . 122.4(2) n
C32 N6 Mn2 . . 118.6(2) n
C37 N7 C41 . . 118.6(3) n
C37 N7 Mn2 . . 124.6(2) n
C41 N7 Mn2 . . 115.8(2) n
C46 N8 C42 . . 118.2(3) n
C46 N8 Mn2 . . 122.5(2) n
C42 N8 Mn2 . . 117.8(2) n
N1 C1 C2 . . 123.5(3) n
C3 C2 C1 . . 118.2(4) n
C2 C3 C4 . . 119.6(3) n
C3 C4 C5 . . 119.4(3) n
N1 C5 C4 . . 121.0(3) n
N1 C5 C6 . . 116.4(3) n
C4 C5 C6 . . 122.6(3) n
N2 C6 C7 . . 120.6(3) n
N2 C6 C5 . . 116.3(3) n
C7 C6 C5 . . 123.1(3) n
C8 C7 C6 . . 119.3(4) n
C9 C8 C7 . . 119.6(4) n
C8 C9 C10 . . 118.5(4) n
N2 C10 C9 . . 122.7(4) n
N3 C11 C12 . . 122.7(4) n
C13 C12 C11 . . 118.8(4) n
C12 C13 C14 . . 119.1(4) n
C13 C14 C15 . . 119.6(4) n
N3 C15 C14 . . 121.0(4) n
N3 C15 C16 . . 115.7(3) n
C14 C15 C16 . . 123.4(3) n
N4 C16 C17 . . 120.1(4) n
N4 C16 C15 . . 116.1(3) n
C17 C16 C15 . . 123.7(3) n
C18 C17 C16 . . 120.2(4) n
C19 C18 C17 . . 119.7(4) n
C18 C19 C20 . . 118.0(4) n
N4 C20 C19 . . 123.4(4) n
O2 C21 O1 . . 124.7(3) n
O2 C21 C22 . . 116.0(3) n
O1 C21 C22 . . 119.2(3) n
C23 C22 C21 . . 114.5(3) n
C22 C23 S1 . . 110.6(3) n
C25 C24 S1 . . 115.8(3) n
C24 C25 C26 . . 111.4(4) n
O4 C26 O3 . . 124.4(3) n
O4 C26 C25 . . 116.0(3) n
O3 C26 C25 . . 119.6(3) n
N5 C27 C28 . . 122.4(4) n
C29 C28 C27 . . 118.1(5) n
C30 C29 C28 . . 120.1(4) n
C29 C30 C31 . . 119.4(5) n
N5 C31 C30 . . 121.2(4) n
N5 C31 C32 . . 116.2(3) n
C30 C31 C32 . . 122.5(4) n
N6 C32 C33 . . 120.5(4) n
N6 C32 C31 . . 116.0(3) n
C33 C32 C31 . . 123.5(4) n
C34 C33 C32 . . 119.0(4) n
C35 C34 C33 . . 119.7(4) n
C34 C35 C36 . . 119.0(5) n
N6 C36 C35 . . 122.8(4) n
N7 C37 C38 . . 123.3(4) n
C39 C38 C37 . . 118.3(4) n
C38 C39 C40 . . 119.9(4) n
C39 C40 C41 . . 119.4(4) n
N7 C41 C40 . . 120.6(3) n
N7 C41 C42 . . 116.0(3) n
C40 C41 C42 . . 123.4(3) n
N8 C42 C43 . . 121.4(3) n
N8 C42 C41 . . 116.2(3) n
C43 C42 C41 . . 122.3(3) n
C44 C43 C42 . . 119.0(4) n
C45 C44 C43 . . 120.0(4) n
C44 C45 C46 . . 118.1(4) n
N8 C46 C45 . . 123.2(4) n
O8 Cl1 O5 . . 109.5(2) n
O8 Cl1 O7 . . 110.9(2) n
O5 Cl1 O7 . . 109.49(19) n
O8 Cl1 O6 . . 108.53(19) n
O5 Cl1 O6 . . 109.31(19) n
O7 Cl1 O6 . . 109.0(2) n
O12 Cl2 O9 . . 110.6(3) n
O12 Cl2 O11 . . 111.5(3) n
O9 Cl2 O11 . . 107.7(2) n
O12 Cl2 O10 . . 106.9(2) n
O9 Cl2 O10 . . 112.1(2) n
O11 Cl2 O10 . . 108.0(2) n
N1 C1 H1 . . 118.2 n
C2 C1 H1 . . 118.2 n
C3 C2 H2 . . 120.9 n
C1 C2 H2 . . 120.9 n
C2 C3 H3 . . 120.2 n
C4 C3 H3 . . 120.2 n
C3 C4 H4 . . 120.3 n
C5 C4 H4 . . 120.3 n
C8 C7 H7 . . 120.3 n
C6 C7 H7 . . 120.3 n
C9 C8 H8 . . 120.2 n
C7 C8 H8 . . 120.2 n
C8 C9 H9 . . 120.8 n
C10 C9 H9 . . 120.8 n
N2 C10 H10 . . 118.6 n
C9 C10 H10 . . 118.6 n
N3 C11 H11 . . 118.6 n
C12 C11 H11 . . 118.6 n
C13 C12 H12 . . 120.6 n
C11 C12 H12 . . 120.6 n
C12 C13 H13 . . 120.5 n
C14 C13 H13 . . 120.5 n
C13 C14 H14 . . 120.2 n
C15 C14 H14 . . 120.2 n
C18 C17 H17 . . 119.9 n
C16 C17 H17 . . 119.9 n
C19 C18 H18 . . 120.2 n
C17 C18 H18 . . 120.2 n
C18 C19 H19 . . 121.0 n
C20 C19 H19 . . 121.0 n
N4 C20 H20 . . 118.3 n
C19 C20 H20 . . 118.3 n
C23 C22 H22A . . 108.6 n
C21 C22 H22A . . 108.6 n
C23 C22 H22B . . 108.6 n
C21 C22 H22B . . 108.6 n
H22A C22 H22B . . 107.6 n
C22 C23 H23A . . 109.5 n
S1 C23 H23A . . 109.5 n
C22 C23 H23B . . 109.5 n
S1 C23 H23B . . 109.5 n
H23A C23 H23B . . 108.1 n
C25 C24 H24A . . 108.3 n
S1 C24 H24A . . 108.3 n
C25 C24 H24B . . 108.3 n
S1 C24 H24B . . 108.3 n
H24A C24 H24B . . 107.4 n
C24 C25 H25A . . 109.4 n
C26 C25 H25A . . 109.4 n
C24 C25 H25B . . 109.4 n
C26 C25 H25B . . 109.4 n
H25A C25 H25B . . 108.0 n
N5 C27 H27 . . 118.8 n
C28 C27 H27 . . 118.8 n
C29 C28 H28 . . 121.0 n
C27 C28 H28 . . 121.0 n
C30 C29 H29 . . 119.9 n
C28 C29 H29 . . 119.9 n
C29 C30 H30 . . 120.3 n
C31 C30 H30 . . 120.3 n
C34 C33 H33 . . 120.5 n
C32 C33 H33 . . 120.5 n
C35 C34 H34 . . 120.2 n
C33 C34 H34 . . 120.2 n
C34 C35 H35 . . 120.5 n
C36 C35 H35 . . 120.5 n
N6 C36 H36 . . 118.6 n
C35 C36 H36 . . 118.6 n
N7 C37 H37 . . 118.4 n
C38 C37 H37 . . 118.4 n
C39 C38 H38 . . 120.9 n
C37 C38 H38 . . 120.9 n
C38 C39 H39 . . 120.1 n
C40 C39 H39 . . 120.1 n
C39 C40 H40 . . 120.3 n
C41 C40 H40 . . 120.3 n
C44 C43 H43 . . 120.5 n
C42 C43 H43 . . 120.5 n
C45 C44 H44 . . 120.0 n
C43 C44 H44 . . 120.0 n
C44 C45 H45 . . 120.9 n
C46 C45 H45 . . 121.0 n
N8 C46 H46 . . 118.4 n
C45 C46 H46 . . 118.4 n

loop_
_geom_bond_atom_site_label_1
_geom_bond_atom_site_label_2
_geom_bond_site_symmetry_2
_geom_bond_distance
_geom_bond_publ_flag
Mn1 O2 2 2.121(2) y
Mn1 O1 . 2.124(2) y
Mn1 N1 . 2.234(3) y
Mn1 N4 . 2.236(3) y
Mn1 N3 . 2.254(3) y
Mn1 N2 . 2.293(3) y
Mn2 O4 2_656 2.110(2) y
Mn2 O3 . 2.112(2) y
Mn2 N8 . 2.255(3) y
Mn2 N6 . 2.263(3) y
Mn2 N5 . 2.298(3) y
Mn2 N7 . 2.301(3) y
S1 C23 . 1.807(4) n
S1 C24 . 1.808(4) n
O1 C21 . 1.246(4) n
O2 C21 . 1.245(4) n
O2 Mn1 2 2.121(2) n
O3 C26 . 1.251(4) n
O4 C26 . 1.235(4) n
O4 Mn2 2_656 2.110(2) n
N1 C1 . 1.336(4) n
N1 C5 . 1.348(4) n
N2 C10 . 1.335(4) n
N2 C6 . 1.341(4) n
N3 C11 . 1.332(4) n
N3 C15 . 1.340(4) n
N4 C20 . 1.336(4) n
N4 C16 . 1.342(4) n
N5 C27 . 1.333(5) n
N5 C31 . 1.347(4) n
N6 C36 . 1.328(5) n
N6 C32 . 1.344(4) n
N7 C37 . 1.336(4) n
N7 C41 . 1.344(4) n
N8 C46 . 1.335(4) n
N8 C42 . 1.341(4) n
C1 C2 . 1.370(5) n
C2 C3 . 1.368(5) n
C3 C4 . 1.379(5) n
C4 C5 . 1.384(4) n
C5 C6 . 1.475(5) n
C6 C7 . 1.385(5) n
C7 C8 . 1.381(6) n
C8 C9 . 1.359(6) n
C9 C10 . 1.373(5) n
C11 C12 . 1.370(5) n
C12 C13 . 1.365(6) n
C13 C14 . 1.372(6) n
C14 C15 . 1.381(5) n
C15 C16 . 1.479(5) n
C16 C17 . 1.380(5) n
C17 C18 . 1.365(6) n
C18 C19 . 1.358(6) n
C19 C20 . 1.368(5) n
C21 C22 . 1.519(4) n
C22 C23 . 1.475(5) n
C24 C25 . 1.456(6) n
C25 C26 . 1.526(5) n
C27 C28 . 1.390(6) n
C28 C29 . 1.368(7) n
C29 C30 . 1.361(7) n
C30 C31 . 1.382(5) n
C31 C32 . 1.475(5) n
C32 C33 . 1.391(5) n
C33 C34 . 1.378(6) n
C34 C35 . 1.349(6) n
C35 C36 . 1.369(5) n
C37 C38 . 1.362(5) n
C38 C39 . 1.356(6) n
C39 C40 . 1.373(6) n
C40 C41 . 1.380(5) n
C41 C42 . 1.479(5) n
C42 C43 . 1.387(5) n
C43 C44 . 1.370(5) n
C44 C45 . 1.360(6) n
C45 C46 . 1.378(5) n
Cl1 O8 . 1.420(3) n
Cl1 O5 . 1.420(3) n
Cl1 O7 . 1.421(3) n
Cl1 O6 . 1.428(3) n
Cl2 O12 . 1.381(4) n
Cl2 O9 . 1.395(3) n
Cl2 O11 . 1.411(3) n
Cl2 O10 . 1.415(3) n
C1 H1 . 0.9300 n
C2 H2 . 0.9300 n
C3 H3 . 0.9300 n
C4 H4 . 0.9300 n
C7 H7 . 0.9300 n
C8 H8 . 0.9300 n
C9 H9 . 0.9300 n
C10 H10 . 0.9300 n
C11 H11 . 0.9300 n
C12 H12 . 0.9300 n
C13 H13 . 0.9300 n
C14 H14 . 0.9300 n
C17 H17 . 0.9300 n
C18 H18 . 0.9300 n
C19 H19 . 0.9300 n
C20 H20 . 0.9300 n
C22 H22A . 0.9700 n
C22 H22B . 0.9700 n
C23 H23A . 0.9700 n
C23 H23B . 0.9700 n
C24 H24A . 0.9700 n
C24 H24B . 0.9700 n
C25 H25A . 0.9700 n
C25 H25B . 0.9700 n
C27 H27 . 0.9300 n
C28 H28 . 0.9300 n
C29 H29 . 0.9300 n
C30 H30 . 0.9300 n
C33 H33 . 0.9300 n
C34 H34 . 0.9300 n
C35 H35 . 0.9300 n
C36 H36 . 0.9300 n
C37 H37 . 0.9300 n
C38 H38 . 0.9300 n
C39 H39 . 0.9300 n
C40 H40 . 0.9300 n
C43 H43 . 0.9300 n
C44 H44 . 0.9300 n
C45 H45 . 0.9300 n
C46 H46 . 0.9300 n
